data_7239412
loop_
_publ_author_name
'Kiruthika, Selvarangam E.'
'Perumal, Paramasivan T.'

_publ_section_title
;
 One-pot four-component approach for the construction of dihydropyridines
 and dihydropyridinones using amines and activated alkynes
;
_journal_issue 8
_journal_name_full 'RSC Adv.'
_journal_page_first 3758
_journal_paper_doi 10.1039/C3RA45850D
_journal_volume 4
_journal_year 2014
_chemical_formula_moiety 'C22 H16 Br2 N2 O6, C2 H6 O S'
_chemical_formula_sum 'C24 H22 Br2 N2 O7 S'
_chemical_formula_weight 642.31
_space_group_crystal_system triclinic
_space_group_IT_number 2
_space_group_name_Hall '-P 1'
_space_group_name_H-M_alt 'P -1'
_atom_sites_solution_hydrogens geom
_audit_creation_method SHELXL-2013
_cell_angle_alpha 90.9270(10)
_cell_angle_beta 91.222(2)
_cell_angle_gamma 99.924(2)
_cell_formula_units_Z 2
_cell_length_a 10.5046(3)
_cell_length_b 10.5322(4)
_cell_length_c 12.3574(4)
_cell_measurement_reflns_used 2800
_cell_measurement_temperature 296(2)
_cell_measurement_theta_max 25.02
_cell_measurement_theta_min 2.53
_cell_volume 1346.14(8)
_computing_cell_refinement 'APEXII/SAINT, Bruker,2004'
_computing_data_collection 'APEXII, Bruker,2004'
_computing_data_reduction 'SAINT PLUS/XPREP, Bruker,2004'
_computing_molecular_graphics 'ORTEP-3   (Farrugia, 1997)'
_computing_publication_material 'SHELXL-2013 (Sheldrick, 2013)'
_computing_structure_refinement 'SHELXL-2013 (Sheldrick, 2013)'
_computing_structure_solution 'SHELXL-2013 (Sheldrick, 2013)'
_diffrn_ambient_temperature 296(2)
_diffrn_measured_fraction_theta_full 0.900
_diffrn_measured_fraction_theta_max 0.929
_diffrn_measurement_device_type 'Bruker ApexII CCD area detector'
_diffrn_measurement_method 'phi and omega scans'
_diffrn_radiation_type MoK\a
_diffrn_radiation_wavelength 0.71073
_diffrn_reflns_av_R_equivalents 0.0184
_diffrn_reflns_av_unetI/netI 0.0333
_diffrn_reflns_Laue_measured_fraction_full 0.900
_diffrn_reflns_Laue_measured_fraction_max 0.929
_diffrn_reflns_limit_h_max 12
_diffrn_reflns_limit_h_min -11
_diffrn_reflns_limit_k_max 12
_diffrn_reflns_limit_k_min -11
_diffrn_reflns_limit_l_max 14
_diffrn_reflns_limit_l_min -14
_diffrn_reflns_number 8380
_diffrn_reflns_point_group_measured_fraction_full 0.900
_diffrn_reflns_point_group_measured_fraction_max 0.929
_diffrn_reflns_theta_full 25.242
_diffrn_reflns_theta_max 24.980
_diffrn_reflns_theta_min 1.649
_diffrn_source 'fine-focus sealed tube'
_exptl_absorpt_coefficient_mu 3.133
_exptl_absorpt_correction_T_max 0.651
_exptl_absorpt_correction_T_min 0.508
_exptl_absorpt_correction_type multi-scan
_exptl_absorpt_process_details 'SADABS (Bruker,2004)'
_exptl_crystal_colour white
_exptl_crystal_density_diffrn 1.585
_exptl_crystal_description Block
_exptl_crystal_F_000 644
_exptl_crystal_size_max 0.250
_exptl_crystal_size_mid 0.200
_exptl_crystal_size_min 0.150
_refine_diff_density_max 1.073
_refine_diff_density_min -0.805
_refine_diff_density_rms 0.082
_refine_ls_extinction_method none
_refine_ls_goodness_of_fit_ref 1.051
_refine_ls_hydrogen_treatment constr
_refine_ls_matrix_type full
_refine_ls_number_parameters 346
_refine_ls_number_reflns 4395
_refine_ls_number_restraints 1
_refine_ls_restrained_S_all 1.051
_refine_ls_R_factor_all 0.0709
_refine_ls_R_factor_gt 0.0498
_refine_ls_shift/su_max 0.000
_refine_ls_shift/su_mean 0.000
_refine_ls_structure_factor_coef Fsqd
_refine_ls_weighting_details 'w=1/[\s^2^(Fo^2^)+(0.0702P)^2^+2.4228P] where P=(Fo^2^+2Fc^2^)/3'
_refine_ls_weighting_scheme calc
_refine_ls_wR_factor_gt 0.1304
_refine_ls_wR_factor_ref 0.1462
_reflns_Friedel_coverage 0.000
_reflns_number_gt 3292
_reflns_number_total 4395
_reflns_threshold_expression 'I > 2\s(I)'
_cod_data_source_file c3ra45850d.txt
_cod_data_source_block 185
_cod_database_code 7239412
_shelx_space_group_comment
;
The symmetry employed for this shelxl refinement is uniquely defined
by the following loop, which should always be used as a source of
symmetry information in preference to the above space-group names.
They are only intended as comments.
;
_shelx_estimated_absorpt_t_min 0.508
_shelx_estimated_absorpt_t_max 0.651
_shelxl_version_number 2013-3

loop_
_space_group_symop_operation_xyz
'x, y, z'
'-x, -y, -z'

loop_
_atom_site_label
_atom_site_type_symbol
_atom_site_fract_x
_atom_site_fract_y
_atom_site_fract_z
_atom_site_U_iso_or_equiv
_atom_site_adp_type
_atom_site_occupancy
_atom_site_site_symmetry_order
_atom_site_calc_flag
_atom_site_refinement_flags_posn
_atom_site_refinement_flags_adp
_atom_site_refinement_flags_occupancy
_atom_site_disorder_assembly
_atom_site_disorder_group
Br1 Br 0.64543(7) 0.91850(6) 1.06383(5) 0.0717(2) Uani 1 1 d . . . . .
Br2 Br -0.17669(6) -0.04309(6) 0.61705(7) 0.0830(3) Uani 1 1 d . . . . .
C1 C 0.3783(5) 0.5859(5) 1.0166(4) 0.0433(11) Uani 1 1 d . . . . .
H1 H 0.3278 0.5271 1.0602 0.052 Uiso 1 1 calc R U . . .
C2 C 0.4608(5) 0.6895(5) 1.0632(4) 0.0480(13) Uani 1 1 d . . . . .
H2 H 0.4652 0.7013 1.1380 0.058 Uiso 1 1 calc R U . . .
C3 C 0.5357(5) 0.7744(5) 0.9991(4) 0.0442(12) Uani 1 1 d . . . . .
C4 C 0.5323(4) 0.7564(4) 0.8874(4) 0.0382(11) Uani 1 1 d . . . . .
H4 H 0.5858 0.8139 0.8449 0.046 Uiso 1 1 calc R U . . .
C5 C 0.4492(4) 0.6529(4) 0.8386(3) 0.0306(9) Uani 1 1 d . . . . .
C6 C 0.3705(4) 0.5690(4) 0.9044(3) 0.0338(10) Uani 1 1 d . . . . .
C7 C 0.4491(4) 0.6379(4) 0.7156(3) 0.0269(9) Uani 1 1 d . . . . .
H7 H 0.5184 0.7045 0.6904 0.032 Uiso 1 1 calc R U . . .
C8 C 0.4767(4) 0.5101(4) 0.6719(3) 0.0278(9) Uani 1 1 d . . . . .
C9 C 0.3815(4) 0.4171(4) 0.6341(3) 0.0286(9) Uani 1 1 d . . . . .
C10 C 0.2133(5) 0.5465(4) 0.6541(3) 0.0346(10) Uani 1 1 d . . . . .
C11 C 0.3231(4) 0.6599(4) 0.6563(3) 0.0316(9) Uani 1 1 d . . . . .
H11 H 0.3458 0.6758 0.5806 0.038 Uiso 1 1 calc R U . . .
C12 C 0.6121(4) 0.4946(4) 0.6608(3) 0.0317(10) Uani 1 1 d . . . . .
C13 C 0.8267(5) 0.5781(7) 0.7191(5) 0.0690(18) Uani 1 1 d . . . . .
H13A H 0.8425 0.4926 0.7036 0.103 Uiso 1 1 calc R U . . .
H13B H 0.8698 0.6095 0.7860 0.103 Uiso 1 1 calc R U . . .
H13C H 0.8592 0.6341 0.6616 0.103 Uiso 1 1 calc R U . . .
C14 C 0.4100(4) 0.2935(4) 0.5850(3) 0.0315(10) Uani 1 1 d . . . . .
C15 C 0.4955(7) 0.1063(5) 0.6228(5) 0.0705(18) Uani 1 1 d . . . . .
H15A H 0.4275 0.0555 0.5798 0.106 Uiso 1 1 calc R U . . .
H15B H 0.5155 0.0578 0.6842 0.106 Uiso 1 1 calc R U . . .
H15C H 0.5710 0.1279 0.5800 0.106 Uiso 1 1 calc R U . . .
C16 C 0.1501(4) 0.3150(4) 0.6280(3) 0.0322(10) Uani 1 1 d . . . . .
C17 C 0.1584(4) 0.2145(4) 0.6964(4) 0.0374(10) Uani 1 1 d . . . . .
H17 H 0.2282 0.2191 0.7447 0.045 Uiso 1 1 calc R U . . .
C18 C 0.0623(5) 0.1069(5) 0.6928(4) 0.0483(12) Uani 1 1 d . . . . .
H18 H 0.0679 0.0374 0.7371 0.058 Uiso 1 1 calc R U . . .
C19 C -0.0426(5) 0.1036(5) 0.6222(5) 0.0494(13) Uani 1 1 d . . . . .
C20 C -0.0513(5) 0.2031(5) 0.5546(4) 0.0532(14) Uani 1 1 d . . . . .
H20 H -0.1225 0.1995 0.5080 0.064 Uiso 1 1 calc R U . . .
C21 C 0.0465(5) 0.3095(5) 0.5560(4) 0.0437(12) Uani 1 1 d . . . . .
H21 H 0.0427 0.3767 0.5088 0.052 Uiso 1 1 calc R U . . .
C22 C 0.2789(5) 0.7759(5) 0.6959(4) 0.0426(11) Uani 1 1 d . . . . .
N1 N 0.2500(3) 0.4284(3) 0.6314(3) 0.0288(8) Uani 1 1 d . . . . .
N2 N 0.2477(5) 0.8681(5) 0.7257(5) 0.0730(15) Uani 1 1 d . . . . .
O3 O 0.6896(3) 0.5755(3) 0.7279(3) 0.0461(8) Uani 1 1 d . . . . .
O2 O 0.6516(3) 0.4220(3) 0.5986(3) 0.0472(8) Uani 1 1 d . . . . .
O5 O 0.4544(3) 0.2224(3) 0.6596(2) 0.0429(8) Uani 1 1 d . . . . .
O6 O 0.1025(3) 0.5578(3) 0.6664(3) 0.0521(9) Uani 1 1 d . . . . .
O1 O 0.2889(3) 0.4700(3) 0.8564(2) 0.0466(9) Uani 1 1 d . . . . .
H1O H 0.2445 0.4297 0.9024 0.070 Uiso 1 1 calc R U . . .
O4 O 0.3929(3) 0.2656(3) 0.4903(2) 0.0436(8) Uani 1 1 d . . . . .
C23 C 0.0874(12) 0.6910(14) 1.1238(10) 0.092(3) Uani 0.592(9) 1 d . . P A 1
H23A H 0.0556 0.6887 1.1962 0.139 Uiso 0.592(9) 1 calc R U P A 1
H23B H 0.1716 0.7437 1.1230 0.139 Uiso 0.592(9) 1 calc R U P A 1
H23C H 0.0931 0.6051 1.0996 0.139 Uiso 0.592(9) 1 calc R U P A 1
C24 C 0.094(2) 0.759(2) 0.9243(15) 0.165(11) Uani 0.592(9) 1 d . . P A 1
H24A H 0.0917 0.6733 0.8969 0.247 Uiso 0.592(9) 1 calc R U P A 1
H24B H 0.1800 0.7934 0.9515 0.247 Uiso 0.592(9) 1 calc R U P A 1
H24C H 0.0717 0.8128 0.8672 0.247 Uiso 0.592(9) 1 calc R U P A 1
O7 O -0.1252(5) 0.6475(5) 1.0042(4) 0.1011(18) Uani 1 1 d . . . B 1
C24A C -0.016(3) 0.859(3) 0.929(3) 0.198(17) Uani 0.408(9) 1 d . . P A 2
H24D H 0.0001 0.8142 0.8636 0.297 Uiso 0.408(9) 1 calc R U P A 2
H24E H 0.0513 0.9317 0.9415 0.297 Uiso 0.408(9) 1 calc R U P A 2
H24F H -0.0978 0.8882 0.9210 0.297 Uiso 0.408(9) 1 calc R U P A 2
C23A C 0.0388(19) 0.682(2) 0.9826(16) 0.092(3) Uani 0.408(9) 1 d . . P A 2
H23D H -0.0218 0.6217 0.9403 0.139 Uiso 0.408(9) 1 calc R U P A 2
H23E H 0.0846 0.6367 1.0327 0.139 Uiso 0.408(9) 1 calc R U P A 2
H23F H 0.0992 0.7317 0.9357 0.139 Uiso 0.408(9) 1 calc R U P A 2
S3 S -0.0217(2) 0.7577(2) 1.03478(18) 0.1017(7) Uani 1 1 d . . . . .

loop_
_atom_site_aniso_label
_atom_site_aniso_U_11
_atom_site_aniso_U_22
_atom_site_aniso_U_33
_atom_site_aniso_U_23
_atom_site_aniso_U_13
_atom_site_aniso_U_12
Br1 0.0895(5) 0.0579(4) 0.0610(4) -0.0204(3) -0.0308(3) 0.0000(3)
Br2 0.0510(4) 0.0520(4) 0.1371(7) -0.0171(4) 0.0084(4) -0.0150(3)
C1 0.049(3) 0.052(3) 0.030(2) 0.002(2) 0.005(2) 0.012(2)
C2 0.061(3) 0.060(3) 0.027(2) -0.009(2) -0.007(2) 0.021(3)
C3 0.053(3) 0.041(3) 0.039(3) -0.009(2) -0.017(2) 0.011(2)
C4 0.040(3) 0.037(3) 0.038(2) -0.0035(19) -0.007(2) 0.006(2)
C5 0.030(2) 0.036(2) 0.028(2) -0.0056(18) 0.0016(17) 0.0120(18)
C6 0.034(2) 0.036(2) 0.032(2) -0.0026(18) 0.0006(18) 0.0084(19)
C7 0.027(2) 0.029(2) 0.024(2) -0.0017(16) 0.0043(16) 0.0031(17)
C8 0.027(2) 0.038(2) 0.0194(19) -0.0003(16) 0.0028(16) 0.0058(18)
C9 0.032(2) 0.037(2) 0.0176(19) 0.0003(16) 0.0015(16) 0.0080(18)
C10 0.034(3) 0.039(3) 0.031(2) 0.0007(18) -0.0017(19) 0.008(2)
C11 0.036(2) 0.032(2) 0.027(2) 0.0001(17) 0.0019(18) 0.0077(18)
C12 0.029(2) 0.042(3) 0.025(2) 0.0011(19) 0.0044(18) 0.0068(19)
C13 0.025(3) 0.109(5) 0.071(4) -0.010(4) -0.001(3) 0.004(3)
C14 0.027(2) 0.034(2) 0.033(2) 0.0001(19) 0.0067(18) 0.0021(18)
C15 0.092(5) 0.042(3) 0.085(4) -0.005(3) 0.011(4) 0.031(3)
C16 0.028(2) 0.037(2) 0.032(2) -0.0023(18) 0.0002(18) 0.0038(18)
C17 0.028(2) 0.047(3) 0.037(2) 0.003(2) 0.0000(19) 0.008(2)
C18 0.047(3) 0.037(3) 0.060(3) 0.006(2) 0.008(2) 0.004(2)
C19 0.032(3) 0.041(3) 0.072(4) -0.013(3) 0.008(2) -0.004(2)
C20 0.034(3) 0.058(3) 0.063(3) -0.011(3) -0.016(2) 0.001(2)
C21 0.043(3) 0.047(3) 0.040(3) 0.000(2) -0.012(2) 0.005(2)
C22 0.045(3) 0.039(3) 0.045(3) -0.001(2) -0.008(2) 0.011(2)
N1 0.0249(19) 0.0322(19) 0.0289(18) -0.0021(14) -0.0033(14) 0.0045(15)
N2 0.081(4) 0.052(3) 0.090(4) -0.018(3) -0.018(3) 0.027(3)
O3 0.0215(17) 0.071(2) 0.0434(18) -0.0150(16) 0.0005(14) 0.0038(15)
O2 0.0325(19) 0.063(2) 0.0489(19) -0.0144(17) 0.0074(15) 0.0159(16)
O5 0.054(2) 0.0381(18) 0.0410(18) 0.0002(14) 0.0040(15) 0.0203(15)
O6 0.030(2) 0.052(2) 0.076(2) -0.0062(18) 0.0004(17) 0.0143(15)
O1 0.047(2) 0.055(2) 0.0304(16) -0.0011(15) 0.0060(14) -0.0115(16)
O4 0.050(2) 0.049(2) 0.0293(17) -0.0123(14) 0.0069(14) 0.0021(15)
C23 0.075(7) 0.124(9) 0.087(7) -0.043(7) 0.011(6) 0.043(7)
C24 0.137(16) 0.21(2) 0.104(12) -0.001(13) 0.058(11) -0.104(16)
O7 0.088(4) 0.117(4) 0.078(3) 0.005(3) 0.028(3) -0.041(3)
C24A 0.17(3) 0.11(2) 0.31(5) 0.09(3) 0.12(3) 0.00(2)
C23A 0.075(7) 0.124(9) 0.087(7) -0.043(7) 0.011(6) 0.043(7)
S3 0.1058(16) 0.0991(15) 0.0873(13) -0.0026(11) 0.0216(12) -0.0210(13)

loop_
_atom_type_symbol
_atom_type_description
_atom_type_scat_dispersion_real
_atom_type_scat_dispersion_imag
_atom_type_scat_source
C C 0.0033 0.0016 'International Tables Vol C Tables 4.2.6.8 and 6.1.1.4'
H H 0.0000 0.0000 'International Tables Vol C Tables 4.2.6.8 and 6.1.1.4'
N N 0.0061 0.0033 'International Tables Vol C Tables 4.2.6.8 and 6.1.1.4'
O O 0.0106 0.0060 'International Tables Vol C Tables 4.2.6.8 and 6.1.1.4'
S S 0.1246 0.1234 'International Tables Vol C Tables 4.2.6.8 and 6.1.1.4'
Br Br -0.2901 2.4595 'International Tables Vol C Tables 4.2.6.8 and 6.1.1.4'

loop_
_geom_angle_atom_site_label_1
_geom_angle_atom_site_label_2
_geom_angle_atom_site_label_3
_geom_angle
C2 C1 C6 120.2(4)
C2 C1 H1 119.9
C6 C1 H1 119.9
C3 C2 C1 119.7(4)
C3 C2 H2 120.2
C1 C2 H2 120.2
C2 C3 C4 120.8(4)
C2 C3 Br1 119.2(4)
C4 C3 Br1 120.0(4)
C3 C4 C5 120.5(4)
C3 C4 H4 119.8
C5 C4 H4 119.8
C6 C5 C4 118.3(4)
C6 C5 C7 123.3(4)
C4 C5 C7 118.3(4)
O1 C6 C5 118.0(4)
O1 C6 C1 121.6(4)
C5 C6 C1 120.5(4)
C8 C7 C5 116.0(3)
C8 C7 C11 105.8(3)
C5 C7 C11 115.1(3)
C8 C7 H7 106.4
C5 C7 H7 106.4
C11 C7 H7 106.4
C9 C8 C12 119.8(4)
C9 C8 C7 121.6(4)
C12 C8 C7 118.3(4)
C8 C9 N1 123.9(4)
C8 C9 C14 121.4(4)
N1 C9 C14 114.6(3)
O6 C10 N1 122.6(4)
O6 C10 C11 122.9(4)
N1 C10 C11 114.4(4)
C22 C11 C10 110.4(4)
C22 C11 C7 112.1(3)
C10 C11 C7 115.5(3)
C22 C11 H11 106.0
C10 C11 H11 106.0
C7 C11 H11 106.0
O2 C12 O3 123.0(4)
O2 C12 C8 126.0(4)
O3 C12 C8 110.9(4)
O3 C13 H13A 109.5
O3 C13 H13B 109.5
H13A C13 H13B 109.5
O3 C13 H13C 109.5
H13A C13 H13C 109.5
H13B C13 H13C 109.5
O4 C14 O5 126.0(4)
O4 C14 C9 123.1(4)
O5 C14 C9 110.9(3)
O5 C15 H15A 109.5
O5 C15 H15B 109.5
H15A C15 H15B 109.5
O5 C15 H15C 109.5
H15A C15 H15C 109.5
H15B C15 H15C 109.5
C17 C16 C21 120.8(4)
C17 C16 N1 120.0(4)
C21 C16 N1 119.2(4)
C16 C17 C18 119.6(4)
C16 C17 H17 120.2
C18 C17 H17 120.2
C17 C18 C19 119.2(5)
C17 C18 H18 120.4
C19 C18 H18 120.4
C20 C19 C18 121.3(4)
C20 C19 Br2 118.9(4)
C18 C19 Br2 119.8(4)
C19 C20 C21 119.6(5)
C19 C20 H20 120.2
C21 C20 H20 120.2
C20 C21 C16 119.5(5)
C20 C21 H21 120.3
C16 C21 H21 120.3
N2 C22 C11 178.1(6)
C10 N1 C9 120.2(3)
C10 N1 C16 117.6(3)
C9 N1 C16 120.9(3)
C12 O3 C13 116.8(4)
C14 O5 C15 117.0(4)
C6 O1 H1O 109.5
S3 C23 H23A 109.5
S3 C23 H23B 109.5
H23A C23 H23B 109.5
S3 C23 H23C 109.5
H23A C23 H23C 109.5
H23B C23 H23C 109.5
S3 C24 H24A 109.5
S3 C24 H24B 109.5
H24A C24 H24B 109.5
S3 C24 H24C 109.5
H24A C24 H24C 109.5
H24B C24 H24C 109.5
S3 C24A H24D 109.5
S3 C24A H24E 109.5
H24D C24A H24E 109.5
S3 C24A H24F 109.5
H24D C24A H24F 109.5
H24E C24A H24F 109.5
S3 C23A H23D 109.5
S3 C23A H23E 109.5
H23D C23A H23E 109.5
S3 C23A H23F 109.5
H23D C23A H23F 109.5
H23E C23A H23F 109.5
C23A S3 C24A 91.7(16)
O7 S3 C23 105.1(5)
O7 S3 C24 103.3(6)
C23 S3 C24 89.8(10)

loop_
_geom_bond_atom_site_label_1
_geom_bond_atom_site_label_2
_geom_bond_distance
Br1 C3 1.895(5)
Br2 C19 1.902(5)
C1 C2 1.381(7)
C1 C6 1.394(6)
C1 H1 0.9300
C2 C3 1.362(7)
C2 H2 0.9300
C3 C4 1.389(6)
C4 C5 1.394(6)
C4 H4 0.9300
C5 C6 1.387(6)
C5 C7 1.526(5)
C6 O1 1.351(5)
C7 C8 1.519(6)
C7 C11 1.553(6)
C7 H7 0.9800
C8 C9 1.344(6)
C8 C12 1.468(6)
C9 N1 1.405(5)
C9 C14 1.507(6)
C10 O6 1.203(5)
C10 N1 1.391(6)
C10 C11 1.510(6)
C11 C22 1.460(7)
C11 H11 0.9800
C12 O2 1.205(5)
C12 O3 1.337(5)
C13 O3 1.442(6)
C13 H13A 0.9600
C13 H13B 0.9600
C13 H13C 0.9600
C14 O4 1.203(5)
C14 O5 1.324(5)
C15 O5 1.435(6)
C15 H15A 0.9600
C15 H15B 0.9600
C15 H15C 0.9600
C16 C17 1.379(6)
C16 C21 1.384(6)
C16 N1 1.447(5)
C17 C18 1.381(6)
C17 H17 0.9300
C18 C19 1.386(7)
C18 H18 0.9300
C19 C20 1.365(8)
C20 C21 1.383(7)
C20 H20 0.9300
C21 H21 0.9300
C22 N2 1.136(7)
O1 H1O 0.8200
C23 S3 1.808(13)
C23 H23A 0.9600
C23 H23B 0.9600
C23 H23C 0.9600
C24 S3 1.847(16)
C24 H24A 0.9600
C24 H24B 0.9600
C24 H24C 0.9600
O7 S3 1.485(5)
C24A S3 1.70(3)
C24A H24D 0.9600
C24A H24E 0.9600
C24A H24F 0.9600
C23A S3 1.275(16)
C23A H23D 0.9600
C23A H23E 0.9600
C23A H23F 0.9600

loop_
_geom_torsion_atom_site_label_1
_geom_torsion_atom_site_label_2
_geom_torsion_atom_site_label_3
_geom_torsion_atom_site_label_4
_geom_torsion
C6 C1 C2 C3 -0.8(8)
C1 C2 C3 C4 -1.5(8)
C1 C2 C3 Br1 178.5(4)
C2 C3 C4 C5 1.8(7)
Br1 C3 C4 C5 -178.1(3)
C3 C4 C5 C6 0.1(7)
C3 C4 C5 C7 179.8(4)
C4 C5 C6 O1 179.0(4)
C7 C5 C6 O1 -0.7(6)
C4 C5 C6 C1 -2.3(7)
C7 C5 C6 C1 178.0(4)
C2 C1 C6 O1 -178.7(4)
C2 C1 C6 C5 2.7(7)
C6 C5 C7 C8 -56.8(5)
C4 C5 C7 C8 123.5(4)
C6 C5 C7 C11 67.5(5)
C4 C5 C7 C11 -112.2(4)
C5 C7 C8 C9 101.3(4)
C11 C7 C8 C9 -27.6(5)
C5 C7 C8 C12 -85.1(4)
C11 C7 C8 C12 146.0(3)
C12 C8 C9 N1 -173.5(3)
C7 C8 C9 N1 0.0(6)
C12 C8 C9 C14 3.0(6)
C7 C8 C9 C14 176.5(3)
O6 C10 C11 C22 11.2(6)
N1 C10 C11 C22 -171.8(4)
O6 C10 C11 C7 139.7(4)
N1 C10 C11 C7 -43.3(5)
C8 C7 C11 C22 175.9(3)
C5 C7 C11 C22 46.4(5)
C8 C7 C11 C10 48.3(4)
C5 C7 C11 C10 -81.2(4)
C9 C8 C12 O2 19.3(7)
C7 C8 C12 O2 -154.5(4)
C9 C8 C12 O3 -162.4(4)
C7 C8 C12 O3 23.9(5)
C8 C9 C14 O4 -111.5(5)
N1 C9 C14 O4 65.3(5)
C8 C9 C14 O5 69.0(5)
N1 C9 C14 O5 -114.3(4)
C21 C16 C17 C18 0.2(7)
N1 C16 C17 C18 179.8(4)
C16 C17 C18 C19 -1.7(7)
C17 C18 C19 C20 1.5(8)
C17 C18 C19 Br2 -179.4(4)
C18 C19 C20 C21 0.2(8)
Br2 C19 C20 C21 -178.8(4)
C19 C20 C21 C16 -1.8(8)
C17 C16 C21 C20 1.6(7)
N1 C16 C21 C20 -178.0(4)
O6 C10 N1 C9 -170.3(4)
C11 C10 N1 C9 12.7(5)
O6 C10 N1 C16 -3.1(6)
C11 C10 N1 C16 180.0(3)
C8 C9 N1 C10 9.4(6)
C14 C9 N1 C10 -167.3(3)
C8 C9 N1 C16 -157.4(4)
C14 C9 N1 C16 25.9(5)
C17 C16 N1 C10 -121.3(4)
C21 C16 N1 C10 58.4(5)
C17 C16 N1 C9 45.9(5)
C21 C16 N1 C9 -134.5(4)
O2 C12 O3 C13 3.4(7)
C8 C12 O3 C13 -175.0(4)
O4 C14 O5 C15 5.4(7)
C9 C14 O5 C15 -175.2(4)
